data_7102443
loop_
_publ_author_name
'Hern\'andez-Arganis, Michelle'
'Hern\'andez-Ortega, Sim\'on'
'Toscano, Rub\'en A'
'Garc\'ia-Montalvo, Ver\'onica'
'Cea-Olivares, Raymundo'

_publ_section_title
;
 A powerful novel strategy for the preparation of discrete inorganic
 carbon-free rings containing alkaline cations.
;
_journal_issue 3
_journal_name_full 'Chemical communications (Cambridge, England)'
_journal_page_first 310
_journal_page_last 311
_journal_paper_doi 10.1039/b311524k
_journal_year 2004
_chemical_formula_sum 'C34 H42 Li N O6 P2 Se2'
_chemical_formula_weight 787.49
_chemical_name_common (Li(15C5))(Ph2SePNPSePh2)
_chemical_name_systematic
;
?
;
_space_group_IT_number 2
_symmetry_cell_setting triclinic
_symmetry_space_group_name_Hall '-P 1'
_symmetry_space_group_name_H-M 'P -1'
_atom_sites_solution_hydrogens geom
_atom_sites_solution_primary direct
_atom_sites_solution_secondary difmap
_audit_creation_method SHELXL-97
_cell_angle_alpha 97.60(2)
_cell_angle_beta 91.13(3)
_cell_angle_gamma 103.26(3)
_cell_formula_units_Z 2
_cell_length_a 11.449(5)
_cell_length_b 12.050(3)
_cell_length_c 13.894(3)
_cell_measurement_reflns_used 38
_cell_measurement_temperature 293(2)
_cell_measurement_theta_max 24.96
_cell_measurement_theta_min 4.85
_cell_volume 1846.9(10)
_computing_cell_refinement 'xscans ver 2.1 (Siemens 1994)'
_computing_data_collection 'xscans ver 2.1 (Siemens 1994)'
_computing_data_reduction 'xscans ver 2.1 (Siemens 1994)'
_computing_molecular_graphics 'XP SHELXTL/PC (Sheldrick 1990)'
_computing_publication_material 'SHELXL-97 (Sheldrick, 1997)'
_computing_structure_refinement 'SHELXL-97 (Sheldrick, 1997)'
_computing_structure_solution 'SHELXS-97 (Sheldrick, 1990)'
_diffrn_ambient_temperature 293(2)
_diffrn_measured_fraction_theta_full 0.988
_diffrn_measured_fraction_theta_max 0.988
_diffrn_measurement_device_type 'Siemens P4/PC'
_diffrn_measurement_method \w-2\q
_diffrn_radiation_monochromator graphite
_diffrn_radiation_source 'fine-focus sealed tube'
_diffrn_radiation_type MoK\a
_diffrn_radiation_wavelength 0.71073
_diffrn_reflns_av_R_equivalents 0.0564
_diffrn_reflns_av_sigmaI/netI 0.0979
_diffrn_reflns_limit_h_max 13
_diffrn_reflns_limit_h_min 0
_diffrn_reflns_limit_k_max 13
_diffrn_reflns_limit_k_min -14
_diffrn_reflns_limit_l_max 16
_diffrn_reflns_limit_l_min -16
_diffrn_reflns_number 6793
_diffrn_reflns_theta_full 25.00
_diffrn_reflns_theta_max 25.00
_diffrn_reflns_theta_min 2.13
_diffrn_standards_decay_% 2
_diffrn_standards_interval_count 97
_diffrn_standards_number 3
_exptl_absorpt_coefficient_mu 2.131
_exptl_absorpt_correction_T_max 0.5667
_exptl_absorpt_correction_T_min 0.5093
_exptl_absorpt_correction_type psi-scan
_exptl_crystal_colour Colorless
_exptl_crystal_density_diffrn 1.416
_exptl_crystal_density_method 'not measured'
_exptl_crystal_description Prism
_exptl_crystal_F_000 804
_exptl_crystal_size_max 0.28
_exptl_crystal_size_mid 0.24
_exptl_crystal_size_min 0.20
_refine_diff_density_max 0.383
_refine_diff_density_min -0.417
_refine_diff_density_rms 0.072
_refine_ls_extinction_coef 0.0055(5)
_refine_ls_extinction_expression Fc^*^=kFc[1+0.001xFc^2^\l^3^/sin(2\q)]^-1/4^
_refine_ls_extinction_method SHELXL
_refine_ls_goodness_of_fit_ref 0.939
_refine_ls_hydrogen_treatment 'noref except H6A and H6B on O6'
_refine_ls_matrix_type full
_refine_ls_number_parameters 422
_refine_ls_number_reflns 6445
_refine_ls_number_restraints 2
_refine_ls_restrained_S_all 0.939
_refine_ls_R_factor_all 0.0955
_refine_ls_R_factor_gt 0.0461
_refine_ls_shift/su_max 0.004
_refine_ls_shift/su_mean 0.000
_refine_ls_structure_factor_coef Fsqd
_refine_ls_weighting_details 'w=1/[\s^2^(Fo^2^)+(0.0480P)^2^] where P=(Fo^2^+2Fc^2^)/3'
_refine_ls_weighting_scheme calc
_refine_ls_wR_factor_gt 0.0976
_refine_ls_wR_factor_ref 0.1111
_reflns_number_gt 3589
_reflns_number_total 6445
_reflns_threshold_expression >2sigma(I)
_cod_data_source_file b311524k.txt
_cod_data_source_block compound3
_cod_depositor_comments
;
The following automatic conversions were performed:
'_symmetry_cell_setting' value 'Triclinic' changed to 'triclinic'
according to '/home/saulius/struct/CIF-dictionaries/cif_core.dic'
dictionary named 'cif_core.dic' version 2.4.1 from 2010-06-29.

Automatic conversion script
Id: cif_fix_enum 1527 2010-12-29 10:47:43Z saulius 

The following automatic conversions were performed:

'_exptl_absorpt_correction_type' tag value 'psi-scans' was replaced
with 'psi-scan' value.

Automatic conversion script
Id: cif_fix_values 1646 2011-03-28 12:23:43Z adriana 

The following automatic conversions were performed:

'_refine_ls_weighting_scheme' value 'calc
w=1/[\s^2^(Fo^2^)+(0.0480P)^2^] where P=(Fo^2^+2Fc^2^)/3' was changed
to 'calc'. New tag '_refine_ls_weighting_details' was created. The
value of the new tag was set to 'w=1/[\s^2^(Fo^2^)+(0.0480P)^2^]
where P=(Fo^2^+2Fc^2^)/3'.

Automatic conversion script
Id: cif_fix_values 3143 2015-03-26 13:38:13Z robertas 
;
_cod_database_code 7102443

loop_
_symmetry_equiv_pos_as_xyz
'x, y, z'
'-x, -y, -z'

loop_
_atom_site_label
_atom_site_type_symbol
_atom_site_fract_x
_atom_site_fract_y
_atom_site_fract_z
_atom_site_U_iso_or_equiv
_atom_site_adp_type
_atom_site_occupancy
_atom_site_calc_flag
_atom_site_refinement_flags
Se1 Se 0.25690(6) 0.11487(5) 0.73943(5) 0.0654(2) Uani 1 d .
Se2 Se 0.07678(6) 0.35078(5) 0.91223(4) 0.0557(2) Uani 1 d .
P1 P 0.30559(11) 0.29078(11) 0.71294(9) 0.0393(3) Uani 1 d .
P2 P 0.11959(11) 0.41444(10) 0.77840(9) 0.0371(3) Uani 1 d .
N1 N 0.2049(4) 0.3624(4) 0.7052(3) 0.0472(10) Uani 1 d .
C1 C 0.3740(4) 0.2934(4) 0.5939(3) 0.0405(11) Uani 1 d .
C2 C 0.3539(5) 0.3691(5) 0.5336(4) 0.0553(14) Uani 1 d .
H2 H 0.3077 0.4213 0.5538 0.060 Uiso 1 calc R
C3 C 0.4021(6) 0.3685(6) 0.4420(4) 0.0676(17) Uani 1 d .
H3 H 0.3875 0.4196 0.4012 0.060 Uiso 1 calc R
C4 C 0.4706(5) 0.2930(5) 0.4126(4) 0.0644(16) Uani 1 d .
H4 H 0.5013 0.2915 0.3511 0.060 Uiso 1 calc R
C5 C 0.4946(6) 0.2187(6) 0.4736(5) 0.0701(17) Uani 1 d .
H5 H 0.5438 0.1691 0.4542 0.060 Uiso 1 calc R
C6 C 0.4447(5) 0.2182(5) 0.5647(4) 0.0597(15) Uani 1 d .
H6 H 0.4594 0.1671 0.6055 0.060 Uiso 1 calc R
C7 C 0.4287(4) 0.3727(4) 0.7980(3) 0.0434(11) Uani 1 d .
C8 C 0.4802(5) 0.3237(6) 0.8661(4) 0.0631(16) Uani 1 d .
H8 H 0.4508 0.2464 0.8718 0.060 Uiso 1 calc R
C9 C 0.5748(7) 0.3882(9) 0.9258(5) 0.086(2) Uani 1 d .
H9 H 0.6085 0.3535 0.9717 0.060 Uiso 1 calc R
C10 C 0.6211(6) 0.5012(9) 0.9202(5) 0.091(3) Uani 1 d .
H10 H 0.6850 0.5436 0.9619 0.060 Uiso 1 calc R
C11 C 0.5711(6) 0.5523(7) 0.8507(6) 0.084(2) Uani 1 d .
H11 H 0.6025 0.6292 0.8448 0.060 Uiso 1 calc R
C12 C 0.4742(5) 0.4885(5) 0.7904(4) 0.0582(14) Uani 1 d .
H12 H 0.4397 0.5231 0.7448 0.060 Uiso 1 calc R
C13 C -0.0183(4) 0.4040(4) 0.7050(3) 0.0376(10) Uani 1 d .
C14 C -0.1220(5) 0.4205(5) 0.7472(4) 0.0561(14) Uani 1 d .
H14 H -0.1228 0.4342 0.8146 0.060 Uiso 1 calc R
C15 C -0.2250(5) 0.4170(5) 0.6921(5) 0.0684(17) Uani 1 d .
H15 H -0.2950 0.4258 0.7219 0.060 Uiso 1 calc R
C16 C -0.2222(5) 0.4004(5) 0.5921(5) 0.0663(17) Uani 1 d .
H16 H -0.2903 0.3996 0.5541 0.060 Uiso 1 calc R
C17 C -0.1186(6) 0.3849(6) 0.5480(5) 0.0682(17) Uani 1 d .
H17 H -0.1174 0.3733 0.4805 0.060 Uiso 1 calc R
C18 C -0.0173(5) 0.3866(5) 0.6038(4) 0.0559(14) Uani 1 d .
H18 H 0.0521 0.3761 0.5739 0.060 Uiso 1 calc R
C19 C 0.1786(4) 0.5718(4) 0.8025(4) 0.0447(12) Uani 1 d .
C20 C 0.2277(5) 0.6300(5) 0.7277(4) 0.0579(14) Uani 1 d .
H20 H 0.2350 0.5882 0.6678 0.060 Uiso 1 calc R
C21 C 0.2661(6) 0.7492(5) 0.7400(5) 0.0700(17) Uani 1 d .
H21 H 0.3001 0.7866 0.6893 0.060 Uiso 1 calc R
C22 C 0.2534(6) 0.8117(5) 0.8285(6) 0.0778(19) Uani 1 d .
H22 H 0.2771 0.8916 0.8372 0.060 Uiso 1 calc R
C23 C 0.2051(6) 0.7546(5) 0.9042(5) 0.0705(17) Uani 1 d .
H23 H 0.1986 0.7967 0.9642 0.060 Uiso 1 calc R
C24 C 0.1663(5) 0.6354(5) 0.8915(4) 0.0549(14) Uani 1 d .
H24 H 0.1322 0.5981 0.9423 0.060 Uiso 1 calc R
O1 O -0.2018(4) -0.1785(4) 0.8662(3) 0.0705(11) Uani 1 d .
O2 O -0.0634(6) -0.1674(4) 0.7165(4) 0.0985(17) Uani 1 d .
O3 O -0.1510(8) -0.0400(6) 0.6092(4) 0.139(3) Uani 1 d .
O4 O -0.2929(6) 0.0507(5) 0.7170(4) 0.1115(19) Uani 1 d .
O5 O -0.2953(4) 0.0046(4) 0.8969(4) 0.0800(13) Uani 1 d .
O6 O -0.0280(5) 0.0719(4) 0.8247(4) 0.0985(17) Uani 1 d D
H6A H 0.036(3) 0.052(5) 0.797(4) 0.060 Uiso 1 d D
H6B H -0.023(5) 0.143(2) 0.854(4) 0.060 Uiso 1 d D
Li Li -0.1682(9) -0.0401(8) 0.7713(8) 0.063(2) Uani 1 d .
C25 C -0.1055(7) -0.2357(7) 0.8604(5) 0.089(2) Uani 1 d .
H25A H -0.1265 -0.3051 0.8909 0.060 Uiso 1 calc R
H25B H -0.0339 -0.1859 0.8944 0.060 Uiso 1 calc R
C26 C -0.0826(7) -0.2653(6) 0.7581(5) 0.080(2) Uani 1 d .
H26A H -0.0126 -0.2979 0.7528 0.060 Uiso 1 calc R
H26B H -0.1510 -0.3216 0.7254 0.060 Uiso 1 calc R
C27 C -0.0493(12) -0.1821(9) 0.6163(6) 0.147(5) Uani 1 d .
H27A H 0.0354 -0.1739 0.6051 0.060 Uiso 1 calc R
H27B H -0.0908 -0.2600 0.5894 0.060 Uiso 1 calc R
C28 C -0.0907(10) -0.1080(9) 0.5683(6) 0.118(3) Uani 1 d .
H28A H -0.0215 -0.0604 0.5426 0.060 Uiso 1 calc R
H28B H -0.1399 -0.1533 0.5129 0.060 Uiso 1 calc R
C29 C -0.2062(9) 0.0300(9) 0.5732(6) 0.110(3) Uani 1 d .
H29A H -0.2628 -0.0152 0.5219 0.060 Uiso 1 calc R
H29B H -0.1469 0.0837 0.5428 0.060 Uiso 1 calc R
C30 C -0.2677(10) 0.0934(9) 0.6341(7) 0.128(4) Uani 1 d .
H30A H -0.2200 0.1718 0.6490 0.060 Uiso 1 calc R
H30B H -0.3422 0.0957 0.6008 0.060 Uiso 1 calc R
C31 C -0.3449(9) 0.1205(9) 0.7879(7) 0.124(4) Uani 1 d .
H31A H -0.4106 0.1448 0.7584 0.060 Uiso 1 calc R
H31B H -0.2851 0.1883 0.8166 0.060 Uiso 1 calc R
C32 C -0.3890(7) 0.0455(8) 0.8625(6) 0.101(3) Uani 1 d .
H32A H -0.4202 0.0890 0.9157 0.060 Uiso 1 calc R
H32B H -0.4535 -0.0185 0.8342 0.060 Uiso 1 calc R
C33 C -0.3271(7) -0.0832(6) 0.9543(5) 0.084(2) Uani 1 d .
H33A H -0.3975 -0.1399 0.9252 0.060 Uiso 1 calc R
H33B H -0.3456 -0.0519 1.0186 0.060 Uiso 1 calc R
C34 C -0.2239(7) -0.1375(7) 0.9611(5) 0.087(2) Uani 1 d .
H34A H -0.1538 -0.0815 0.9915 0.060 Uiso 1 calc R
H34B H -0.2432 -0.2003 0.9995 0.060 Uiso 1 calc R

loop_
_atom_site_aniso_label
_atom_site_aniso_U_11
_atom_site_aniso_U_22
_atom_site_aniso_U_33
_atom_site_aniso_U_23
_atom_site_aniso_U_13
_atom_site_aniso_U_12
Se1 0.0692(4) 0.0491(3) 0.0852(5) 0.0233(3) 0.0263(4) 0.0190(3)
Se2 0.0702(4) 0.0592(4) 0.0415(3) 0.0173(3) 0.0094(3) 0.0164(3)
P1 0.0350(7) 0.0443(7) 0.0427(7) 0.0086(5) 0.0083(5) 0.0156(6)
P2 0.0354(7) 0.0421(7) 0.0364(6) 0.0078(5) 0.0041(5) 0.0131(5)
N1 0.044(2) 0.055(3) 0.047(2) 0.012(2) 0.0061(19) 0.018(2)
C1 0.033(3) 0.045(3) 0.041(3) 0.000(2) 0.004(2) 0.007(2)
C2 0.066(4) 0.054(3) 0.053(3) 0.013(3) 0.018(3) 0.023(3)
C3 0.074(4) 0.076(4) 0.061(4) 0.023(3) 0.021(3) 0.025(3)
C4 0.062(4) 0.080(4) 0.048(3) 0.009(3) 0.020(3) 0.010(3)
C5 0.065(4) 0.083(4) 0.069(4) 0.007(3) 0.029(3) 0.031(3)
C6 0.057(4) 0.075(4) 0.058(3) 0.015(3) 0.017(3) 0.034(3)
C7 0.029(2) 0.061(3) 0.044(3) 0.006(2) 0.008(2) 0.019(2)
C8 0.050(3) 0.091(4) 0.056(3) 0.013(3) 0.000(3) 0.030(3)
C9 0.067(5) 0.136(7) 0.059(4) -0.011(4) -0.015(4) 0.049(5)
C10 0.050(4) 0.148(8) 0.057(4) -0.044(5) -0.018(3) 0.021(5)
C11 0.062(4) 0.084(5) 0.088(5) -0.016(4) 0.004(4) -0.002(4)
C12 0.046(3) 0.063(4) 0.063(4) -0.002(3) 0.003(3) 0.012(3)
C13 0.034(3) 0.037(2) 0.043(3) 0.003(2) 0.002(2) 0.014(2)
C14 0.051(3) 0.063(3) 0.059(3) 0.007(3) 0.009(3) 0.024(3)
C15 0.037(3) 0.083(4) 0.092(5) 0.010(4) 0.005(3) 0.028(3)
C16 0.052(4) 0.064(4) 0.084(5) 0.006(3) -0.024(3) 0.021(3)
C17 0.065(4) 0.090(5) 0.051(3) 0.004(3) -0.012(3) 0.025(3)
C18 0.044(3) 0.075(4) 0.048(3) 0.004(3) 0.001(3) 0.016(3)
C19 0.043(3) 0.048(3) 0.045(3) 0.007(2) 0.003(2) 0.015(2)
C20 0.068(4) 0.049(3) 0.060(3) 0.012(3) 0.009(3) 0.018(3)
C21 0.066(4) 0.056(4) 0.088(5) 0.024(3) 0.020(4) 0.007(3)
C22 0.069(4) 0.046(3) 0.107(6) 0.001(4) -0.002(4) -0.002(3)
C23 0.083(5) 0.054(4) 0.067(4) -0.016(3) -0.006(4) 0.018(3)
C24 0.053(3) 0.061(3) 0.052(3) 0.009(3) 0.002(3) 0.015(3)
O1 0.076(3) 0.074(3) 0.069(3) 0.023(2) 0.017(2) 0.025(2)
O2 0.160(5) 0.075(3) 0.075(3) 0.018(2) 0.041(3) 0.050(3)
O3 0.238(8) 0.142(5) 0.073(4) 0.008(4) 0.017(4) 0.123(6)
O4 0.134(5) 0.131(5) 0.095(4) 0.041(4) 0.038(4) 0.067(4)
O5 0.076(3) 0.078(3) 0.096(3) 0.022(3) 0.018(3) 0.030(2)
O6 0.071(3) 0.070(3) 0.136(5) -0.024(3) 0.029(3) -0.001(3)
Li 0.056(6) 0.053(5) 0.076(6) 0.016(5) 0.001(5) 0.002(4)
C25 0.102(6) 0.102(5) 0.093(5) 0.043(4) 0.030(4) 0.067(5)
C26 0.089(5) 0.065(4) 0.100(5) 0.019(4) 0.017(4) 0.040(4)
C27 0.258(14) 0.145(9) 0.083(6) 0.021(6) 0.070(7) 0.128(10)
C28 0.163(9) 0.144(8) 0.064(5) 0.019(5) 0.048(6) 0.061(7)
C29 0.117(7) 0.134(8) 0.089(6) 0.040(6) 0.006(5) 0.036(6)
C30 0.179(10) 0.134(8) 0.112(7) 0.061(6) 0.038(7) 0.095(8)
C31 0.144(8) 0.157(9) 0.119(7) 0.057(7) 0.044(6) 0.109(8)
C32 0.087(5) 0.123(7) 0.107(6) 0.009(5) 0.030(5) 0.051(5)
C33 0.101(6) 0.083(5) 0.071(4) 0.012(4) 0.035(4) 0.026(4)
C34 0.107(6) 0.090(5) 0.075(5) 0.033(4) 0.019(4) 0.031(5)

loop_
_atom_type_symbol
_atom_type_description
_atom_type_scat_dispersion_real
_atom_type_scat_dispersion_imag
_atom_type_scat_source
C C 0.0033 0.0016 'International Tables Vol C Tables 4.2.6.8 and 6.1.1.4'
H H 0.0000 0.0000 'International Tables Vol C Tables 4.2.6.8 and 6.1.1.4'
Li Li -0.0003 0.0001 'International Tables Vol C Tables 4.2.6.8 and 6.1.1.4'
N N 0.0061 0.0033 'International Tables Vol C Tables 4.2.6.8 and 6.1.1.4'
O O 0.0106 0.0060 'International Tables Vol C Tables 4.2.6.8 and 6.1.1.4'
P P 0.1023 0.0942 'International Tables Vol C Tables 4.2.6.8 and 6.1.1.4'
Se Se -0.0929 2.2259 'International Tables Vol C Tables 4.2.6.8 and 6.1.1.4'

loop_
_geom_angle_atom_site_label_1
_geom_angle_atom_site_label_2
_geom_angle_atom_site_label_3
_geom_angle
N1 P1 C7 110.2(2)
N1 P1 C1 103.5(2)
C7 P1 C1 103.2(2)
N1 P1 Se1 120.45(17)
C7 P1 Se1 110.03(17)
C1 P1 Se1 107.87(16)
N1 P2 C13 104.6(2)
N1 P2 C19 108.0(2)
C13 P2 C19 101.2(2)
N1 P2 Se2 121.76(15)
C13 P2 Se2 110.15(15)
C19 P2 Se2 109.14(16)
P2 N1 P1 135.9(3)
C2 C1 C6 119.5(5)
C2 C1 P1 120.4(4)
C6 C1 P1 120.0(4)
C1 C2 C3 120.5(5)
C4 C3 C2 119.9(6)
C3 C4 C5 120.3(5)
C4 C5 C6 119.7(6)
C1 C6 C5 120.0(5)
C8 C7 C12 119.0(5)
C8 C7 P1 122.7(4)
C12 C7 P1 118.2(4)
C9 C8 C7 120.2(7)
C10 C9 C8 122.1(7)
C9 C10 C11 118.6(6)
C12 C11 C10 120.1(7)
C11 C12 C7 119.9(6)
C14 C13 C18 118.5(5)
C14 C13 P2 121.5(4)
C18 C13 P2 119.8(4)
C13 C14 C15 121.8(5)
C16 C15 C14 118.9(5)
C15 C16 C17 120.3(5)
C18 C17 C16 120.2(6)
C17 C18 C13 120.3(5)
C20 C19 C24 118.8(5)
C20 C19 P2 119.2(4)
C24 C19 P2 121.8(4)
C19 C20 C21 121.6(6)
C22 C21 C20 119.3(6)
C21 C22 C23 119.8(6)
C22 C23 C24 120.8(6)
C23 C24 C19 119.7(5)
C34 O1 C25 113.5(5)
C34 O1 Li 112.3(5)
C25 O1 Li 109.4(4)
C26 O2 C27 115.2(6)
C26 O2 Li 116.3(5)
C27 O2 Li 116.1(6)
C28 O3 C29 130.8(8)
C28 O3 Li 115.4(6)
C29 O3 Li 113.7(6)
C30 O4 C31 115.2(7)
C30 O4 Li 116.9(6)
C31 O4 Li 116.9(6)
C32 O5 C33 115.7(6)
C32 O5 Li 112.1(5)
C33 O5 Li 112.4(4)
O6 Li O4 107.8(5)
O6 Li O2 93.0(5)
O4 Li O2 139.5(6)
O6 Li O1 107.3(5)
O4 Li O1 129.1(5)
O2 Li O1 72.7(3)
O6 Li O3 102.6(5)
O4 Li O3 70.5(4)
O2 Li O3 71.3(4)
O1 Li O3 133.7(5)
O6 Li O5 95.8(5)
O4 Li O5 70.5(4)
O2 Li O5 142.8(5)
O1 Li O5 70.3(3)
O3 Li O5 140.4(5)
O1 C25 C26 109.0(6)
O2 C26 C25 107.9(6)
C28 C27 O2 114.5(7)
O3 C28 C27 122.2(8)
O3 C29 C30 119.0(8)
O4 C30 C29 112.9(7)
O4 C31 C32 105.2(7)
O5 C32 C31 109.1(7)
O5 C33 C34 107.8(6)
O1 C34 C33 106.6(6)

loop_
_geom_bond_atom_site_label_1
_geom_bond_atom_site_label_2
_geom_bond_distance
Se1 P1 2.1476(14)
Se2 P2 2.1276(13)
P1 N1 1.600(4)
P1 C7 1.829(5)
P1 C1 1.844(5)
P2 N1 1.592(4)
P2 C13 1.833(5)
P2 C19 1.844(5)
C1 C2 1.371(7)
C1 C6 1.376(7)
C2 C3 1.397(8)
C3 C4 1.360(9)
C4 C5 1.378(9)
C5 C6 1.400(8)
C7 C8 1.371(7)
C7 C12 1.392(8)
C8 C9 1.369(10)
C9 C10 1.356(11)
C10 C11 1.391(11)
C11 C12 1.388(9)
C13 C14 1.378(7)
C13 C18 1.394(7)
C14 C15 1.383(8)
C15 C16 1.380(9)
C16 C17 1.384(9)
C17 C18 1.377(8)
C19 C20 1.387(7)
C19 C24 1.394(7)
C20 C21 1.388(8)
C21 C22 1.383(9)
C22 C23 1.388(9)
C23 C24 1.389(8)
O1 C34 1.395(8)
O1 C25 1.426(7)
O1 Li 2.230(10)
O2 C26 1.356(7)
O2 C27 1.398(9)
O2 Li 2.223(11)
O3 C28 1.273(10)
O3 C29 1.305(9)
O3 Li 2.266(12)
O4 C30 1.332(9)
O4 C31 1.438(10)
O4 Li 2.167(11)
O5 C32 1.381(9)
O5 C33 1.396(8)
O5 Li 2.379(12)
O6 Li 1.908(11)
C25 C26 1.464(10)
C27 C28 1.344(11)
C29 C30 1.377(12)
C31 C32 1.485(11)
C33 C34 1.482(10)
